data_7050387
loop_
_publ_author_name
'Dariusz Pawlica'
'Marek Marsza\/lek'
'Grzegorz Mynarczuk'
'Les\/law Siero\'n'
'Julita Eilmes'

_publ_section_title
;
 New unsymmetrical Schiff base Ni(II) complexes as scaffolds for
 dendritic and amino acid superstructures
;
_journal_issue 12
_journal_name_full 'New J. Chem.'
_journal_page_first 1615
_journal_page_last 1621
_journal_paper_doi 10.1039/b409298h
_journal_volume 28
_journal_year 2004
_chemical_formula_moiety 'C37 H35 N3 Ni O6, 2(H2 O)'
_chemical_formula_sum 'C37 H39 N3 Ni O8'
_chemical_formula_weight 712.42
_chemical_name_systematic
;[8-(3'-Boc-(L)-phenylalanyloxy-2'-hydroxyphenyl)-(5,6)
-benzo-3-methyl-1-phenyl-4,7-diazaocta-2,7-dien-1
-onato(2-)]nickel(II) dihydrate
;
_space_group_IT_number 4
_symmetry_cell_setting monoclinic
_symmetry_Int_Tables_number 4
_symmetry_space_group_name_Hall 'P 2yb'
_symmetry_space_group_name_H-M 'P 1 21 1'
_atom_sites_solution_hydrogens geom
_atom_sites_solution_primary direct
_atom_sites_solution_secondary difmap
_audit_creation_method SHELXL-97
_cell_angle_alpha 90
_cell_angle_beta 114.2092(7)
_cell_angle_gamma 90
_cell_formula_units_Z 4
_cell_length_a 21.8152(3)
_cell_length_b 7.57810(10)
_cell_length_c 22.9560(4)
_cell_measurement_reflns_used 9776
_cell_measurement_temperature 293(2)
_cell_measurement_theta_max 64.81
_cell_measurement_theta_min 3.64
_cell_volume 3461.28(9)
_computing_cell_refinement 'Bruker SMART'
_computing_data_collection 'Bruker SMART'
_computing_data_reduction 'Bruker SAINT'
_computing_molecular_graphics 'Bruker SHELXTL'
_computing_publication_material 'Bruker SHELXTL'
_computing_structure_refinement 'Bruker SHELXTL'
_computing_structure_solution 'Bruker SHELXTL'
_diffrn_ambient_temperature 293(2)
_diffrn_detector_type CCD
_diffrn_measured_fraction_theta_full 0.976
_diffrn_measured_fraction_theta_max 0.976
_diffrn_measurement_device_type 'Bruker SMART APEX CCD'
_diffrn_measurement_method \w
_diffrn_radiation_monochromator graphite
_diffrn_radiation_type CuK\a
_diffrn_radiation_wavelength 1.54178
_diffrn_reflns_av_R_equivalents 0.0314
_diffrn_reflns_av_sigmaI/netI 0.0358
_diffrn_reflns_limit_h_max 23
_diffrn_reflns_limit_h_min -25
_diffrn_reflns_limit_k_max 8
_diffrn_reflns_limit_k_min -8
_diffrn_reflns_limit_l_max 26
_diffrn_reflns_limit_l_min -26
_diffrn_reflns_number 29857
_diffrn_reflns_theta_full 65.83
_diffrn_reflns_theta_max 65.83
_diffrn_reflns_theta_min 2.11
_diffrn_source 'fine-focus sealed tube'
_diffrn_standards_decay_% 0
_diffrn_standards_number 0
_exptl_absorpt_coefficient_mu 1.278
_exptl_absorpt_correction_type multi-scan
_exptl_absorpt_process_details SADABS
_exptl_crystal_colour brown
_exptl_crystal_density_diffrn 1.367
_exptl_crystal_density_method 'not measured'
_exptl_crystal_description prism
_exptl_crystal_F_000 1496
_exptl_crystal_size_max 0.17
_exptl_crystal_size_mid 0.12
_exptl_crystal_size_min 0.02
_refine_diff_density_max 0.351
_refine_diff_density_min -0.271
_refine_diff_density_rms 0.038
_refine_ls_abs_structure_details 'Flack H D (1983), Acta Cryst. A39, 876-881'
_refine_ls_abs_structure_Flack -0.03(3)
_refine_ls_extinction_method none
_refine_ls_goodness_of_fit_ref 1.030
_refine_ls_hydrogen_treatment mixed
_refine_ls_matrix_type full
_refine_ls_number_parameters 891
_refine_ls_number_reflns 10952
_refine_ls_number_restraints 1
_refine_ls_restrained_S_all 1.030
_refine_ls_R_factor_all 0.0606
_refine_ls_R_factor_gt 0.0437
_refine_ls_shift/su_max 0.008
_refine_ls_shift/su_mean 0.000
_refine_ls_structure_factor_coef Fsqd
_refine_ls_weighting_details 'calc w=1/[\s^2^(Fo^2^)+(0.0683P)^2^+0.1116P] where P=(Fo^2^+2Fc^2^)/3'
_refine_ls_weighting_scheme calc
_refine_ls_wR_factor_gt 0.1121
_refine_ls_wR_factor_ref 0.1205
_reflns_number_gt 8527
_reflns_number_total 10952
_reflns_threshold_expression I>2\s(I)
_cod_data_source_file b409298h.txt
_cod_data_source_block 5
_cod_original_sg_symbol_H-M P21
_cod_database_code 7050387

loop_
_symmetry_equiv_pos_as_xyz
'x, y, z'
'-x, y+1/2, -z'

loop_
_atom_site_label
_atom_site_type_symbol
_atom_site_fract_x
_atom_site_fract_y
_atom_site_fract_z
_atom_site_U_iso_or_equiv
_atom_site_adp_type
_atom_site_occupancy
_atom_site_symmetry_multiplicity
_atom_site_calc_flag
_atom_site_refinement_flags
_atom_site_disorder_assembly
_atom_site_disorder_group
Ni Ni 0.87274(3) 0.71981(8) 0.88595(3) 0.06288(19) Uani 1 1 d . . .
O1 O 0.78956(12) 0.6236(4) 0.87084(11) 0.0645(7) Uani 1 1 d . . .
O2 O 0.87163(12) 0.7844(4) 0.96308(11) 0.0707(8) Uani 1 1 d . . .
O3 O 0.67627(11) 0.4863(4) 0.87191(11) 0.0616(7) Uani 1 1 d . . .
O4 O 0.75244(13) 0.2751(4) 0.92155(12) 0.0725(7) Uani 1 1 d . . .
O5 O 0.60265(14) 0.1995(4) 0.93148(16) 0.0880(9) Uani 1 1 d . . .
O6 O 0.52580(12) 0.4098(4) 0.92455(13) 0.0749(8) Uani 1 1 d . . .
O7 O 0.6286(3) 0.8444(6) 0.9577(3) 0.185(2) Uani 1 1 d . . .
H71 H 0.6575 0.8665 0.9445 0.222 Uiso 1 1 d . . .
H72 H 0.6001 0.9202 0.9415 0.222 Uiso 1 1 d . . .
O8 O 0.71820(14) 0.8986(5) 0.90367(14) 0.0844(9) Uani 1 1 d . . .
H81 H 0.7394 0.9883 0.9189 0.101 Uiso 1 1 d . . .
H82 H 0.7457 0.8212 0.9067 0.101 Uiso 1 1 d . . .
N1 N 0.86863(14) 0.6709(4) 0.80668(15) 0.0605(8) Uani 1 1 d . . .
N2 N 0.96011(15) 0.7987(5) 0.90619(15) 0.0669(8) Uani 1 1 d . . .
N3 N 0.63307(15) 0.4775(5) 0.96671(14) 0.0615(8) Uani 1 1 d . . .
H30 H 0.6201 0.5779 0.9750 0.074 Uiso 1 1 calc R . .
C1 C 0.92479(19) 0.7428(6) 0.7963(2) 0.0678(11) Uani 1 1 d . . .
C2 C 0.9299(2) 0.7499(7) 0.7380(2) 0.0841(14) Uani 1 1 d . . .
H2 H 0.8975 0.6968 0.7020 0.101 Uiso 1 1 calc R . .
C3 C 0.9836(2) 0.8364(9) 0.7340(2) 0.0984(17) Uani 1 1 d . . .
H3 H 0.9889 0.8373 0.6958 0.118 Uiso 1 1 calc R . .
C4 C 1.0294(3) 0.9214(9) 0.7868(3) 0.1062(18) Uani 1 1 d . . .
H4 H 1.0644 0.9843 0.7833 0.127 Uiso 1 1 calc R . .
C5 C 1.0246(2) 0.9152(7) 0.8453(3) 0.0905(15) Uani 1 1 d . . .
H5 H 1.0553 0.9763 0.8802 0.109 Uiso 1 1 calc R . .
C6 C 0.97316(19) 0.8162(6) 0.8516(2) 0.0711(11) Uani 1 1 d . . .
C7 C 0.74843(18) 0.5468(6) 0.81845(17) 0.0590(10) Uani 1 1 d . . .
C8 C 0.68844(17) 0.4697(6) 0.81733(17) 0.0582(9) Uani 1 1 d . . .
C9 C 0.64178(18) 0.3906(6) 0.76408(18) 0.0662(11) Uani 1 1 d . . .
H9 H 0.6033 0.3414 0.7654 0.079 Uiso 1 1 calc R . .
C10 C 0.6515(2) 0.3833(6) 0.70744(19) 0.0699(11) Uani 1 1 d . . .
H10 H 0.6195 0.3317 0.6708 0.084 Uiso 1 1 calc R . .
C11 C 0.7088(2) 0.4534(6) 0.70729(19) 0.0680(11) Uani 1 1 d . . .
H11 H 0.7153 0.4487 0.6697 0.082 Uiso 1 1 calc R . .
C12 C 0.75913(18) 0.5332(5) 0.76181(18) 0.0611(10) Uani 1 1 d . . .
C13 C 0.8193(2) 0.5998(6) 0.75885(19) 0.0637(11) Uani 1 1 d . . .
H13 H 0.8232 0.5915 0.7201 0.076 Uiso 1 1 calc R . .
C14 C 0.9235(2) 0.8225(6) 1.0150(2) 0.0707(11) Uani 1 1 d . . .
C15 C 0.9877(2) 0.8256(7) 1.0179(2) 0.0747(11) Uani 1 1 d . . .
H15 H 1.0226 0.8359 1.0583 0.090 Uiso 1 1 calc R . .
C16 C 1.0057(2) 0.8147(7) 0.9658(2) 0.0749(11) Uani 1 1 d . . .
C17 C 1.08095(19) 0.8165(8) 0.9838(2) 0.0952(15) Uani 1 1 d . . .
H17A H 1.0900 0.7627 0.9503 0.114 Uiso 1 1 calc R . .
H17B H 1.1035 0.7517 1.0228 0.114 Uiso 1 1 calc R . .
H17C H 1.0968 0.9361 0.9897 0.114 Uiso 1 1 calc R . .
C21 C 0.9084(2) 0.8658(6) 1.0708(2) 0.0728(11) Uani 1 1 d . . .
C22 C 0.9583(3) 0.8883(9) 1.1324(2) 0.1019(18) Uani 1 1 d . . .
H22 H 1.0032 0.8733 1.1397 0.122 Uiso 1 1 calc R . .
C23 C 0.9423(3) 0.9314(9) 1.1815(2) 0.1102(19) Uani 1 1 d . . .
H23 H 0.9763 0.9448 1.2222 0.132 Uiso 1 1 calc R . .
C24 C 0.8764(3) 0.9558(8) 1.1721(2) 0.1085(18) Uani 1 1 d . . .
H24 H 0.8658 0.9891 1.2059 0.130 Uiso 1 1 calc R . .
C25 C 0.8274(3) 0.9310(8) 1.1133(2) 0.1125(19) Uani 1 1 d . . .
H25 H 0.7826 0.9442 1.1066 0.135 Uiso 1 1 calc R . .
C26 C 0.8435(2) 0.8858(8) 1.0628(2) 0.0931(15) Uani 1 1 d . . .
H26 H 0.8091 0.8688 1.0225 0.112 Uiso 1 1 calc R . .
C30 C 0.71439(19) 0.3882(6) 0.92291(19) 0.0589(9) Uani 1 1 d . . .
C31 C 0.70424(17) 0.4465(5) 0.98158(17) 0.0633(10) Uani 1 1 d . . .
H31 H 0.7269 0.5607 0.9944 0.076 Uiso 1 1 calc R . .
C32 C 0.5884(2) 0.3482(6) 0.9400(2) 0.0653(10) Uani 1 1 d . . .
C33 C 0.4676(2) 0.2872(7) 0.89888(18) 0.0768(12) Uani 1 1 d . . .
C34 C 0.4722(2) 0.1526(8) 0.9488(2) 0.1061(17) Uani 1 1 d . . .
H34A H 0.5037 0.0623 0.9502 0.127 Uiso 1 1 calc R . .
H34B H 0.4288 0.1007 0.9381 0.127 Uiso 1 1 calc R . .
H34C H 0.4871 0.2091 0.9897 0.127 Uiso 1 1 calc R . .
C35 C 0.4087(2) 0.4082(8) 0.8858(2) 0.1120(19) Uani 1 1 d . . .
H35A H 0.4139 0.4674 0.9246 0.134 Uiso 1 1 calc R . .
H35B H 0.3679 0.3404 0.8703 0.134 Uiso 1 1 calc R . .
H35C H 0.4066 0.4939 0.8543 0.134 Uiso 1 1 calc R . .
C36 C 0.4637(2) 0.2057(8) 0.83726(19) 0.0983(14) Uani 1 1 d . . .
H36A H 0.4614 0.2975 0.8076 0.118 Uiso 1 1 calc R . .
H36B H 0.4243 0.1331 0.8193 0.118 Uiso 1 1 calc R . .
H36C H 0.5029 0.1349 0.8458 0.118 Uiso 1 1 calc R . .
C40 C 0.73874(19) 0.3208(6) 1.03715(17) 0.0780(11) Uani 1 1 d . . .
H40A H 0.7176 0.2057 1.0260 0.094 Uiso 1 1 calc R . .
H40B H 0.7854 0.3077 1.0439 0.094 Uiso 1 1 calc R . .
C41 C 0.7360(2) 0.3813(7) 1.09872(19) 0.0785(12) Uani 1 1 d . . .
C42 C 0.7784(2) 0.5031(10) 1.1361(2) 0.1105(18) Uani 1 1 d . . .
H42 H 0.8115 0.5493 1.1249 0.133 Uiso 1 1 calc R . .
C43 C 0.7734(3) 0.5615(12) 1.1915(3) 0.137(3) Uani 1 1 d . . .
H43 H 0.8017 0.6503 1.2159 0.164 Uiso 1 1 calc R . .
C44 C 0.7278(3) 0.4898(10) 1.2095(2) 0.1145(19) Uani 1 1 d . . .
H44 H 0.7271 0.5228 1.2482 0.137 Uiso 1 1 calc R . .
C45 C 0.6841(3) 0.3734(10) 1.1733(3) 0.1095(18) Uani 1 1 d . . .
H45 H 0.6508 0.3305 1.1850 0.131 Uiso 1 1 calc R . .
C46 C 0.6878(2) 0.3142(8) 1.1167(2) 0.0962(14) Uani 1 1 d . . .
H46 H 0.6576 0.2297 1.0914 0.115 Uiso 1 1 calc R . .
Ni' Ni 0.62800(3) 0.81175(8) 0.61805(3) 0.06210(18) Uani 1 1 d . . .
O1' O 0.70895(12) 0.9171(4) 0.63205(11) 0.0644(7) Uani 1 1 d . . .
O2' O 0.63104(12) 0.7393(4) 0.54295(11) 0.0688(7) Uani 1 1 d . . .
O3' O 0.82349(12) 1.0632(4) 0.63062(12) 0.0652(7) Uani 1 1 d . . .
O4' O 0.75170(15) 1.2849(5) 0.58652(14) 0.0892(9) Uani 1 1 d . . .
O5' O 0.92307(16) 1.3559(5) 0.5644(2) 0.1155(12) Uani 1 1 d . . .
O6' O 0.98470(12) 1.1090(4) 0.58066(13) 0.0770(8) Uani 1 1 d . . .
O7' O 0.8781(3) 0.7086(7) 0.5583(3) 0.189(2) Uani 1 1 d . . .
H71' H 0.8482 0.6716 0.5677 0.227 Uiso 1 1 d . . .
H72' H 0.9039 0.6246 0.5648 0.227 Uiso 1 1 d . . .
O8' O 0.78447(18) 0.6512(6) 0.60379(17) 0.1082(12) Uani 1 1 d . . .
H81' H 0.7828 0.5450 0.5958 0.130 Uiso 1 1 d . . .
H82' H 0.7489 0.6710 0.6072 0.130 Uiso 1 1 d . . .
N1' N 0.63150(15) 0.8646(5) 0.69800(15) 0.0628(9) Uani 1 1 d . . .
N2' N 0.54191(15) 0.7238(5) 0.59895(15) 0.0674(9) Uani 1 1 d . . .
N3' N 0.87514(16) 1.0889(5) 0.54303(15) 0.0649(9) Uani 1 1 d . . .
H30' H 0.8810 0.9776 0.5400 0.078 Uiso 1 1 calc R . .
C1' C 0.57595(19) 0.7937(6) 0.7080(2) 0.0677(10) Uani 1 1 d . . .
C2' C 0.5704(2) 0.7932(8) 0.7666(2) 0.0809(13) Uani 1 1 d . . .
H2' H 0.6014 0.8531 0.8016 0.097 Uiso 1 1 calc R . .
C3' C 0.5177(2) 0.7018(8) 0.7714(3) 0.0976(16) Uani 1 1 d . . .
H3' H 0.5129 0.6992 0.8098 0.117 Uiso 1 1 calc R . .
C4' C 0.4732(3) 0.6161(8) 0.7196(3) 0.1014(18) Uani 1 1 d . . .
H4' H 0.4382 0.5543 0.7234 0.122 Uiso 1 1 calc R . .
C5' C 0.4774(2) 0.6166(7) 0.6618(3) 0.0901(15) Uani 1 1 d . . .
H5' H 0.4465 0.5533 0.6277 0.108 Uiso 1 1 calc R . .
C6' C 0.52831(19) 0.7125(6) 0.6544(2) 0.0714(11) Uani 1 1 d . . .
C7' C 0.75108(18) 0.9935(5) 0.68456(17) 0.0592(9) Uani 1 1 d . . .
C8' C 0.81031(18) 1.0741(6) 0.68627(17) 0.0600(10) Uani 1 1 d . . .
C9' C 0.8582(2) 1.1458(6) 0.73960(18) 0.0699(11) Uani 1 1 d . . .
H9' H 0.8974 1.1917 0.7388 0.084 Uiso 1 1 calc R . .
C10' C 0.8479(2) 1.1497(6) 0.79590(19) 0.0720(12) Uani 1 1 d . . .
H10' H 0.8803 1.1983 0.8329 0.086 Uiso 1 1 calc R . .
C11' C 0.7904(2) 1.0825(6) 0.79643(18) 0.0649(10) Uani 1 1 d . . .
H11' H 0.7835 1.0877 0.8338 0.078 Uiso 1 1 calc R . .
C12' C 0.74133(18) 1.0054(6) 0.74170(16) 0.0583(10) Uani 1 1 d . . .
C13' C 0.68171(19) 0.9379(6) 0.74453(18) 0.0633(10) Uani 1 1 d . . .
H13' H 0.6783 0.9473 0.7835 0.076 Uiso 1 1 calc R . .
C14' C 0.5797(2) 0.6905(6) 0.49193(19) 0.0671(11) Uani 1 1 d . . .
C15' C 0.5155(2) 0.6813(6) 0.4884(2) 0.0771(12) Uani 1 1 d . . .
H15' H 0.4814 0.6613 0.4482 0.093 Uiso 1 1 calc R . .
C16' C 0.4961(2) 0.6985(6) 0.5383(2) 0.0750(12) Uani 1 1 d . . .
C17' C 0.4219(2) 0.6857(8) 0.5210(2) 0.0958(15) Uani 1 1 d . . .
H17D H 0.4100 0.5648 0.5234 0.115 Uiso 1 1 calc R . .
H17E H 0.3975 0.7289 0.4784 0.115 Uiso 1 1 calc R . .
H17F H 0.4108 0.7552 0.5503 0.115 Uiso 1 1 calc R . .
C21' C 0.5956(2) 0.6375(6) 0.4375(2) 0.0709(11) Uani 1 1 d . . .
C22' C 0.5471(3) 0.6426(8) 0.3745(2) 0.0897(15) Uani 1 1 d . . .
H22' H 0.5044 0.6873 0.3655 0.108 Uiso 1 1 calc R . .
C23' C 0.5629(3) 0.5808(10) 0.3255(3) 0.117(2) Uani 1 1 d . . .
H23' H 0.5305 0.5852 0.2837 0.140 Uiso 1 1 calc R . .
C24' C 0.6245(4) 0.5141(9) 0.3367(3) 0.120(2) Uani 1 1 d . . .
H24' H 0.6339 0.4729 0.3031 0.144 Uiso 1 1 calc R . .
C25' C 0.6725(3) 0.5081(8) 0.3979(3) 0.1142(18) Uani 1 1 d . . .
H25' H 0.7147 0.4616 0.4061 0.137 Uiso 1 1 calc R . .
C26' C 0.6584(2) 0.5716(7) 0.4484(2) 0.0905(14) Uani 1 1 d . . .
H26' H 0.6918 0.5693 0.4898 0.109 Uiso 1 1 calc R . .
C30' C 0.79157(19) 1.1807(6) 0.58395(19) 0.0637(10) Uani 1 1 d . . .
C31' C 0.80805(16) 1.1575(6) 0.52635(16) 0.0622(9) Uani 1 1 d . . .
H31' H 0.8062 1.2746 0.5076 0.075 Uiso 1 1 calc R . .
C32' C 0.92790(19) 1.1978(7) 0.56311(19) 0.0680(10) Uani 1 1 d . . .
C33' C 1.0497(2) 1.1987(9) 0.6013(2) 0.0906(15) Uani 1 1 d . . .
C36' C 1.0634(3) 1.3020(11) 0.6619(2) 0.126(2) Uani 1 1 d . . .
H36D H 1.0320 1.3978 0.6526 0.151 Uiso 1 1 calc R . .
H36E H 1.1083 1.3480 0.6783 0.151 Uiso 1 1 calc R . .
H36F H 1.0585 1.2257 0.6931 0.151 Uiso 1 1 calc R . .
C35' C 1.0971(2) 1.0428(11) 0.6137(3) 0.143(3) Uani 1 1 d . . .
H35D H 1.0929 0.9678 0.6456 0.171 Uiso 1 1 calc R . .
H35E H 1.1425 1.0847 0.6285 0.171 Uiso 1 1 calc R . .
H35F H 1.0858 0.9772 0.5749 0.171 Uiso 1 1 calc R . .
C34' C 1.0506(2) 1.3116(11) 0.5477(2) 0.131(2) Uani 1 1 d . . .
H34D H 1.0364 1.2426 0.5094 0.157 Uiso 1 1 calc R . .
H34E H 1.0953 1.3545 0.5586 0.157 Uiso 1 1 calc R . .
H34F H 1.0206 1.4096 0.5411 0.157 Uiso 1 1 calc R . .
C40' C 0.75427(18) 1.0460(6) 0.47667(17) 0.0764(11) Uani 1 1 d . . .
H40C H 0.7592 0.9256 0.4923 0.092 Uiso 1 1 calc R . .
H40D H 0.7108 1.0881 0.4728 0.092 Uiso 1 1 calc R . .
C41' C 0.75421(19) 1.0436(6) 0.41101(18) 0.0722(10) Uani 1 1 d . . .
C42' C 0.7111(3) 0.9321(8) 0.3665(2) 0.1021(16) Uani 1 1 d . . .
H42' H 0.6829 0.8600 0.3772 0.123 Uiso 1 1 calc R . .
C43' C 0.7089(3) 0.9247(10) 0.3044(3) 0.1190(19) Uani 1 1 d . . .
H43' H 0.6784 0.8497 0.2744 0.143 Uiso 1 1 calc R . .
C44' C 0.7491(3) 1.0215(10) 0.2882(2) 0.1067(18) Uani 1 1 d . . .
H44' H 0.7482 1.0113 0.2475 0.128 Uiso 1 1 calc R . .
C45' C 0.7923(3) 1.1375(9) 0.3308(2) 0.1060(17) Uani 1 1 d . . .
H45' H 0.8198 1.2093 0.3190 0.127 Uiso 1 1 calc R . .
C46' C 0.7945(2) 1.1470(7) 0.3931(2) 0.0879(13) Uani 1 1 d . . .
H46' H 0.8241 1.2253 0.4225 0.106 Uiso 1 1 calc R . .

loop_
_atom_site_aniso_label
_atom_site_aniso_U_11
_atom_site_aniso_U_22
_atom_site_aniso_U_33
_atom_site_aniso_U_23
_atom_site_aniso_U_13
_atom_site_aniso_U_12
Ni 0.0572(4) 0.0615(4) 0.0696(4) 0.0020(3) 0.0257(3) 0.0038(3)
O1 0.0599(15) 0.0735(19) 0.0610(15) -0.0087(14) 0.0256(13) -0.0027(14)
O2 0.0615(14) 0.081(2) 0.0652(15) -0.0031(15) 0.0211(13) 0.0004(15)
O3 0.0558(14) 0.0728(18) 0.0606(15) 0.0018(14) 0.0284(13) 0.0080(14)
O4 0.0678(15) 0.0733(19) 0.0811(17) 0.0046(14) 0.0352(14) 0.0129(15)
O5 0.0745(17) 0.0605(19) 0.128(2) -0.0047(16) 0.0401(17) 0.0071(15)
O6 0.0593(15) 0.079(2) 0.0855(18) -0.0061(16) 0.0288(14) 0.0034(15)
O7 0.247(5) 0.077(3) 0.343(7) 0.039(4) 0.234(6) 0.022(3)
O8 0.0783(18) 0.079(2) 0.093(2) -0.0073(17) 0.0324(16) 0.0095(16)
N1 0.0495(16) 0.051(2) 0.074(2) 0.0039(16) 0.0176(16) 0.0086(15)
N2 0.0643(18) 0.057(2) 0.080(2) 0.0027(19) 0.0307(18) 0.0070(17)
N3 0.0620(18) 0.0595(19) 0.0716(19) -0.0015(15) 0.0361(16) 0.0044(15)
C1 0.062(2) 0.067(3) 0.081(3) 0.016(2) 0.035(2) 0.013(2)
C2 0.078(3) 0.088(4) 0.098(3) 0.015(3) 0.048(3) 0.013(3)
C3 0.086(3) 0.118(5) 0.106(4) 0.023(4) 0.054(3) 0.005(4)
C4 0.086(4) 0.115(5) 0.130(5) 0.020(4) 0.058(4) -0.004(4)
C5 0.070(3) 0.085(4) 0.119(4) 0.009(3) 0.041(3) -0.013(3)
C6 0.061(2) 0.059(3) 0.092(3) 0.008(2) 0.031(2) 0.009(2)
C7 0.060(2) 0.060(2) 0.062(2) 0.009(2) 0.029(2) 0.013(2)
C8 0.052(2) 0.058(2) 0.062(2) 0.0035(19) 0.0203(19) 0.0099(19)
C9 0.056(2) 0.064(3) 0.079(3) 0.005(2) 0.029(2) 0.006(2)
C10 0.066(3) 0.068(3) 0.067(3) -0.009(2) 0.019(2) 0.001(2)
C11 0.079(3) 0.067(3) 0.065(2) 0.004(2) 0.035(2) 0.015(2)
C12 0.063(2) 0.055(2) 0.062(2) 0.003(2) 0.022(2) 0.011(2)
C13 0.074(3) 0.056(2) 0.075(3) 0.011(2) 0.045(2) 0.014(2)
C14 0.075(3) 0.054(2) 0.077(3) 0.000(2) 0.024(2) 0.003(2)
C15 0.067(2) 0.069(3) 0.073(3) -0.006(2) 0.013(2) 0.007(2)
C16 0.066(2) 0.059(3) 0.092(3) -0.001(2) 0.024(2) 0.003(2)
C17 0.058(2) 0.098(4) 0.110(3) -0.014(3) 0.015(2) 0.002(3)
C21 0.090(3) 0.056(2) 0.072(3) 0.0026(19) 0.033(2) 0.001(2)
C22 0.100(4) 0.115(5) 0.077(3) -0.013(3) 0.023(3) -0.034(4)
C23 0.142(5) 0.118(5) 0.067(3) -0.012(3) 0.039(4) -0.033(4)
C24 0.157(5) 0.097(4) 0.083(3) -0.003(3) 0.060(4) -0.001(4)
C25 0.113(4) 0.139(5) 0.085(3) 0.012(3) 0.039(3) 0.030(4)
C26 0.094(3) 0.114(4) 0.064(2) 0.006(3) 0.025(2) 0.016(3)
C30 0.051(2) 0.053(2) 0.075(2) -0.0001(18) 0.0280(19) -0.0048(18)
C31 0.058(2) 0.065(3) 0.070(2) -0.0006(18) 0.0298(19) -0.0005(18)
C32 0.063(2) 0.063(3) 0.076(2) 0.004(2) 0.035(2) 0.009(2)
C33 0.064(2) 0.093(3) 0.068(2) 0.003(2) 0.022(2) -0.003(2)
C34 0.094(3) 0.131(5) 0.096(3) 0.018(3) 0.040(3) -0.023(3)
C35 0.066(3) 0.134(5) 0.119(4) -0.023(4) 0.021(3) 0.006(3)
C36 0.107(3) 0.105(4) 0.080(3) -0.007(3) 0.036(3) -0.009(3)
C40 0.071(2) 0.086(3) 0.077(2) 0.010(2) 0.031(2) 0.018(2)
C41 0.064(2) 0.102(3) 0.068(2) 0.018(2) 0.026(2) 0.016(2)
C42 0.086(3) 0.165(6) 0.073(3) -0.006(4) 0.024(3) -0.026(4)
C43 0.127(5) 0.191(8) 0.082(4) -0.024(4) 0.032(3) -0.048(5)
C44 0.148(5) 0.126(5) 0.073(3) 0.001(3) 0.049(4) 0.012(5)
C45 0.119(4) 0.125(5) 0.103(4) 0.023(4) 0.066(4) 0.015(4)
C46 0.103(3) 0.105(4) 0.087(3) 0.007(3) 0.045(3) -0.008(3)
Ni' 0.0584(4) 0.0607(4) 0.0661(4) 0.0020(3) 0.0244(3) 0.0044(3)
O1' 0.0647(15) 0.0736(18) 0.0547(14) -0.0020(14) 0.0244(13) 0.0019(15)
O2' 0.0669(15) 0.072(2) 0.0637(15) -0.0041(14) 0.0229(13) -0.0009(14)
O3' 0.0659(16) 0.0673(18) 0.0665(16) 0.0031(14) 0.0314(14) 0.0090(14)
O4' 0.106(2) 0.085(2) 0.091(2) 0.0170(17) 0.0552(18) 0.035(2)
O5' 0.079(2) 0.071(2) 0.183(4) -0.007(2) 0.040(2) 0.0001(17)
O6' 0.0544(15) 0.086(2) 0.0857(19) -0.0002(16) 0.0241(14) 0.0036(14)
O7' 0.261(6) 0.093(3) 0.312(6) 0.042(4) 0.218(5) 0.055(4)
O8' 0.113(3) 0.105(3) 0.116(3) -0.012(2) 0.056(2) 0.000(2)
N1' 0.0613(18) 0.062(2) 0.069(2) 0.0126(17) 0.0307(17) 0.0077(17)
N2' 0.0638(19) 0.057(2) 0.084(2) 0.0016(18) 0.0322(18) 0.0038(17)
N3' 0.0618(19) 0.063(2) 0.073(2) -0.0028(16) 0.0306(17) 0.0065(16)
C1' 0.061(2) 0.060(3) 0.089(3) 0.011(2) 0.037(2) 0.010(2)
C2' 0.075(3) 0.090(3) 0.089(3) 0.015(3) 0.045(2) 0.012(3)
C3' 0.097(3) 0.103(4) 0.112(4) 0.030(4) 0.063(3) 0.013(4)
C4' 0.084(3) 0.092(4) 0.151(5) 0.026(4) 0.071(4) 0.002(3)
C5' 0.075(3) 0.080(3) 0.126(4) 0.009(3) 0.051(3) 0.004(3)
C6' 0.067(2) 0.062(3) 0.092(3) 0.008(3) 0.039(2) 0.007(2)
C7' 0.059(2) 0.053(2) 0.065(2) 0.001(2) 0.024(2) 0.011(2)
C8' 0.060(2) 0.065(3) 0.057(2) -0.0033(19) 0.025(2) 0.008(2)
C9' 0.063(2) 0.071(3) 0.069(2) -0.004(2) 0.020(2) 0.003(2)
C10' 0.072(3) 0.074(3) 0.060(3) -0.001(2) 0.016(2) 0.009(2)
C11' 0.074(3) 0.060(3) 0.059(2) 0.0000(19) 0.027(2) 0.008(2)
C12' 0.063(2) 0.057(2) 0.056(2) 0.0059(19) 0.025(2) 0.009(2)
C13' 0.068(3) 0.061(3) 0.063(2) 0.003(2) 0.028(2) 0.011(2)
C14' 0.071(3) 0.051(2) 0.066(2) -0.0005(19) 0.015(2) 0.000(2)
C15' 0.068(3) 0.067(3) 0.086(3) -0.005(2) 0.021(2) 0.001(2)
C16' 0.063(2) 0.054(3) 0.100(3) -0.012(2) 0.025(2) -0.002(2)
C17' 0.065(3) 0.091(4) 0.126(4) -0.018(3) 0.034(3) -0.001(3)
C21' 0.078(3) 0.060(2) 0.069(2) -0.0014(19) 0.025(2) -0.011(2)
C22' 0.096(3) 0.093(4) 0.067(3) -0.005(2) 0.020(3) -0.021(3)
C23' 0.127(5) 0.137(6) 0.072(3) -0.017(3) 0.028(4) -0.063(5)
C24' 0.173(6) 0.118(5) 0.088(4) -0.032(3) 0.072(4) -0.059(5)
C25' 0.150(5) 0.114(4) 0.105(4) -0.004(3) 0.079(4) 0.015(4)
C26' 0.104(3) 0.092(4) 0.078(3) 0.000(2) 0.041(3) 0.010(3)
C30' 0.062(2) 0.061(3) 0.069(2) -0.001(2) 0.028(2) 0.005(2)
C31' 0.056(2) 0.068(3) 0.064(2) 0.0006(18) 0.0269(18) -0.0006(18)
C32' 0.061(2) 0.069(3) 0.075(3) 0.000(2) 0.028(2) 0.002(2)
C33' 0.059(2) 0.123(4) 0.085(3) 0.001(3) 0.025(2) -0.012(3)
C36' 0.107(4) 0.166(6) 0.088(3) -0.031(4) 0.023(3) -0.033(4)
C35' 0.073(3) 0.167(7) 0.172(6) -0.006(5) 0.035(4) 0.028(4)
C34' 0.100(4) 0.181(7) 0.115(4) 0.026(4) 0.046(3) -0.035(4)
C40' 0.060(2) 0.096(3) 0.070(2) -0.005(2) 0.025(2) -0.005(2)
C41' 0.064(2) 0.081(3) 0.069(2) 0.007(2) 0.025(2) 0.003(2)
C42' 0.098(3) 0.114(4) 0.084(3) -0.013(3) 0.027(3) -0.016(3)
C43' 0.119(4) 0.130(5) 0.085(4) -0.017(3) 0.019(3) -0.025(4)
C44' 0.109(4) 0.118(5) 0.074(3) -0.005(3) 0.018(3) -0.007(4)
C45' 0.107(4) 0.124(5) 0.090(3) 0.012(3) 0.043(3) -0.007(4)
C46' 0.091(3) 0.094(3) 0.078(3) -0.004(2) 0.034(2) -0.009(3)

loop_
_atom_type_symbol
_atom_type_description
_atom_type_scat_dispersion_real
_atom_type_scat_dispersion_imag
_atom_type_scat_source
C C 0.0181 0.0091 'International Tables Vol C Tables 4.2.6.8 and 6.1.1.4'
H H 0.0000 0.0000 'International Tables Vol C Tables 4.2.6.8 and 6.1.1.4'
N N 0.0311 0.0180 'International Tables Vol C Tables 4.2.6.8 and 6.1.1.4'
O O 0.0492 0.0322 'International Tables Vol C Tables 4.2.6.8 and 6.1.1.4'
Ni Ni -3.0029 0.5091 'International Tables Vol C Tables 4.2.6.8 and 6.1.1.4'

loop_
_geom_angle_atom_site_label_1
_geom_angle_atom_site_label_2
_geom_angle_atom_site_label_3
_geom_angle
_geom_angle_site_symmetry_1
_geom_angle_site_symmetry_3
_geom_angle_publ_flag
N1 Ni O2 175.13(14) . . ?
N1 Ni O1 95.14(12) . . ?
O2 Ni O1 83.51(11) . . ?
N1 Ni N2 86.61(14) . . ?
O2 Ni N2 95.16(13) . . ?
O1 Ni N2 174.61(15) . . ?
C7 O1 Ni 126.8(2) . . ?
C14 O2 Ni 126.2(2) . . ?
C30 O3 C8 117.1(3) . . ?
C32 O6 C33 119.8(4) . . ?
H71 O7 H72 104.2 . . ?
H81 O8 H82 107.0 . . ?
C13 N1 C1 118.8(3) . . ?
C13 N1 Ni 127.8(3) . . ?
C1 N1 Ni 112.9(3) . . ?
C16 N2 C6 125.0(3) . . ?
C16 N2 Ni 122.9(3) . . ?
C6 N2 Ni 111.7(3) . . ?
C32 N3 C31 119.5(4) . . ?
C32 N3 H30 120.3 . . ?
C31 N3 H30 120.3 . . ?
C2 C1 C6 122.2(4) . . ?
C2 C1 N1 125.5(4) . . ?
C6 C1 N1 112.2(3) . . ?
C3 C2 C1 119.2(5) . . ?
C3 C2 H2 120.4 . . ?
C1 C2 H2 120.4 . . ?
C4 C3 C2 119.7(5) . . ?
C4 C3 H3 120.1 . . ?
C2 C3 H3 120.1 . . ?
C3 C4 C5 121.3(5) . . ?
C3 C4 H4 119.3 . . ?
C5 C4 H4 119.3 . . ?
C4 C5 C6 119.8(5) . . ?
C4 C5 H5 120.1 . . ?
C6 C5 H5 120.1 . . ?
C1 C6 N2 114.9(4) . . ?
C1 C6 C5 117.3(4) . . ?
N2 C6 C5 127.3(4) . . ?
O1 C7 C12 124.6(3) . . ?
O1 C7 C8 118.6(3) . . ?
C12 C7 C8 116.8(4) . . ?
C9 C8 O3 119.9(3) . . ?
C9 C8 C7 122.5(3) . . ?
O3 C8 C7 117.5(3) . . ?
C8 C9 C10 120.4(4) . . ?
C8 C9 H9 119.8 . . ?
C10 C9 H9 119.8 . . ?
C11 C10 C9 118.4(4) . . ?
C11 C10 H10 120.8 . . ?
C9 C10 H10 120.8 . . ?
C10 C11 C12 123.0(4) . . ?
C10 C11 H11 118.5 . . ?
C12 C11 H11 118.5 . . ?
C7 C12 C11 118.8(4) . . ?
C7 C12 C13 121.1(4) . . ?
C11 C12 C13 120.0(4) . . ?
N1 C13 C12 124.3(4) . . ?
N1 C13 H13 117.8 . . ?
C12 C13 H13 117.8 . . ?
O2 C14 C15 122.5(4) . . ?
O2 C14 C21 115.1(4) . . ?
C15 C14 C21 122.4(4) . . ?
C14 C15 C16 126.2(4) . . ?
C14 C15 H15 116.9 . . ?
C16 C15 H15 116.9 . . ?
N2 C16 C15 122.1(3) . . ?
N2 C16 C17 123.4(4) . . ?
C15 C16 C17 114.5(4) . . ?
C16 C17 H17A 109.5 . . ?
C16 C17 H17B 109.5 . . ?
H17A C17 H17B 109.5 . . ?
C16 C17 H17C 109.5 . . ?
H17A C17 H17C 109.5 . . ?
H17B C17 H17C 109.5 . . ?
C26 C21 C22 117.4(4) . . ?
C26 C21 C14 119.7(4) . . ?
C22 C21 C14 122.9(4) . . ?
C23 C22 C21 120.9(5) . . ?
C23 C22 H22 119.5 . . ?
C21 C22 H22 119.5 . . ?
C22 C23 C24 120.8(5) . . ?
C22 C23 H23 119.6 . . ?
C24 C23 H23 119.6 . . ?
C25 C24 C23 119.2(5) . . ?
C25 C24 H24 120.4 . . ?
C23 C24 H24 120.4 . . ?
C24 C25 C26 120.2(5) . . ?
C24 C25 H25 119.9 . . ?
C26 C25 H25 119.9 . . ?
C21 C26 C25 121.4(5) . . ?
C21 C26 H26 119.3 . . ?
C25 C26 H26 119.3 . . ?
O4 C30 O3 123.9(4) . . ?
O4 C30 C31 125.8(4) . . ?
O3 C30 C31 110.3(3) . . ?
N3 C31 C30 111.5(3) . . ?
N3 C31 C40 114.1(3) . . ?
C30 C31 C40 111.1(3) . . ?
N3 C31 H31 106.6 . . ?
C30 C31 H31 106.6 . . ?
C40 C31 H31 106.6 . . ?
O5 C32 N3 124.8(4) . . ?
O5 C32 O6 125.6(4) . . ?
N3 C32 O6 109.7(4) . . ?
O6 C33 C34 110.0(3) . . ?
O6 C33 C35 102.6(4) . . ?
C34 C33 C35 110.4(4) . . ?
O6 C33 C36 109.7(3) . . ?
C34 C33 C36 113.3(5) . . ?
C35 C33 C36 110.2(4) . . ?
C33 C34 H34A 109.5 . . ?
C33 C34 H34B 109.5 . . ?
H34A C34 H34B 109.5 . . ?
C33 C34 H34C 109.5 . . ?
H34A C34 H34C 109.5 . . ?
H34B C34 H34C 109.5 . . ?
C33 C35 H35A 109.5 . . ?
C33 C35 H35B 109.5 . . ?
H35A C35 H35B 109.5 . . ?
C33 C35 H35C 109.5 . . ?
H35A C35 H35C 109.5 . . ?
H35B C35 H35C 109.5 . . ?
C33 C36 H36A 109.5 . . ?
C33 C36 H36B 109.5 . . ?
H36A C36 H36B 109.5 . . ?
C33 C36 H36C 109.5 . . ?
H36A C36 H36C 109.5 . . ?
H36B C36 H36C 109.5 . . ?
C41 C40 C31 113.5(3) . . ?
C41 C40 H40A 108.9 . . ?
C31 C40 H40A 108.9 . . ?
C41 C40 H40B 108.9 . . ?
C31 C40 H40B 108.9 . . ?
H40A C40 H40B 107.7 . . ?
C42 C41 C46 118.3(4) . . ?
C42 C41 C40 121.8(4) . . ?
C46 C41 C40 119.8(5) . . ?
C41 C42 C43 120.9(5) . . ?
C41 C42 H42 119.6 . . ?
C43 C42 H42 119.6 . . ?
C44 C43 C42 119.9(6) . . ?
C44 C43 H43 120.0 . . ?
C42 C43 H43 120.0 . . ?
C45 C44 C43 121.0(6) . . ?
C45 C44 H44 119.5 . . ?
C43 C44 H44 119.5 . . ?
C44 C45 C46 119.7(5) . . ?
C44 C45 H45 120.2 . . ?
C46 C45 H45 120.2 . . ?
C41 C46 C45 120.0(5) . . ?
C41 C46 H46 120.0 . . ?
C45 C46 H46 120.0 . . ?
O2' Ni' O1' 83.82(11) . . ?
O2' Ni' N1' 173.65(14) . . ?
O1' Ni' N1' 94.96(13) . . ?
O2' Ni' N2' 95.33(13) . . ?
O1' Ni' N2' 174.45(15) . . ?
N1' Ni' N2' 86.49(14) . . ?
C7' O1' Ni' 127.7(2) . . ?
C14' O2' Ni' 125.5(2) . . ?
C30' O3' C8' 116.6(3) . . ?
C32' O6' C33' 121.6(4) . . ?
H71' O7' H72' 104.3 . . ?
H81' O8' H82' 104.0 . . ?
C13' N1' C1' 120.9(3) . . ?
C13' N1' Ni' 125.9(3) . . ?
C1' N1' Ni' 112.7(3) . . ?
C16' N2' C6' 125.1(3) . . ?
C16' N2' Ni' 122.6(3) . . ?
C6' N2' Ni' 111.7(3) . . ?
C32' N3' C31' 120.3(4) . . ?
C32' N3' H30' 119.9 . . ?
C31' N3' H30' 119.9 . . ?
C6' C1' C2' 121.5(4) . . ?
C6' C1' N1' 113.6(3) . . ?
C2' C1' N1' 124.7(4) . . ?
C3' C2' C1' 118.7(5) . . ?
C3' C2' H2' 120.7 . . ?
C1' C2' H2' 120.7 . . ?
C4' C3' C2' 119.4(5) . . ?
C4' C3' H3' 120.3 . . ?
C2' C3' H3' 120.3 . . ?
C3' C4' C5' 122.8(5) . . ?
C3' C4' H4' 118.6 . . ?
C5' C4' H4' 118.6 . . ?
C4' C5' C6' 119.6(5) . . ?
C4' C5' H5' 120.2 . . ?
C6' C5' H5' 120.2 . . ?
C1' C6' C5' 117.8(4) . . ?
C1' C6' N2' 114.3(3) . . ?
C5' C6' N2' 127.6(4) . . ?
O1' C7' C8' 120.2(3) . . ?
O1' C7' C12' 124.3(4) . . ?
C8' C7' C12' 115.4(3) . . ?
C9' C8' C7' 123.7(3) . . ?
C9' C8' O3' 118.0(3) . . ?
C7' C8' O3' 118.0(3) . . ?
C8' C9' C10' 119.0(4) . . ?
C8' C9' H9' 120.5 . . ?
C10' C9' H9' 120.5 . . ?
C11' C10' C9' 120.0(4) . . ?
C11' C10' H10' 120.0 . . ?
C9' C10' H10' 120.0 . . ?
C10' C11' C12' 121.1(4) . . ?
C10' C11' H11' 119.4 . . ?
C12' C11' H11' 119.4 . . ?
C11' C12' C7' 120.5(4) . . ?
C11' C12' C13' 119.0(3) . . ?
C7' C12' C13' 120.5(4) . . ?
N1' C13' C12' 126.4(4) . . ?
N1' C13' H13' 116.8 . . ?
C12' C13' H13' 116.8 . . ?
O2' C14' C15' 123.4(4) . . ?
O2' C14' C21' 115.0(3) . . ?
C15' C14' C21' 121.5(4) . . ?
C14' C15' C16' 126.8(4) . . ?
C14' C15' H15' 116.6 . . ?
C16' C15' H15' 116.6 . . ?
N2' C16' C15' 121.3(3) . . ?
N2' C16' C17' 122.7(4) . . ?
C15' C16' C17' 116.0(4) . . ?
C16' C17' H17D 109.5 . . ?
C16' C17' H17E 109.5 . . ?
H17D C17' H17E 109.5 . . ?
C16' C17' H17F 109.5 . . ?
H17D C17' H17F 109.5 . . ?
H17E C17' H17F 109.5 . . ?
C26' C21' C22' 118.0(4) . . ?
C26' C21' C14' 120.3(4) . . ?
C22' C21' C14' 121.7(4) . . ?
C23' C22' C21' 119.7(5) . . ?
C23' C22' H22' 120.2 . . ?
C21' C22' H22' 120.2 . . ?
C24' C23' C22' 121.9(5) . . ?
C24' C23' H23' 119.1 . . ?
C22' C23' H23' 119.1 . . ?
C23' C24' C25' 119.3(6) . . ?
C23' C24' H24' 120.3 . . ?
C25' C24' H24' 120.3 . . ?
C24' C25' C26' 120.3(6) . . ?
C24' C25' H25' 119.9 . . ?
C26' C25' H25' 119.9 . . ?
C21' C26' C25' 120.9(5) . . ?
C21' C26' H26' 119.6 . . ?
C25' C26' H26' 119.6 . . ?
O4' C30' O3' 123.2(4) . . ?
O4' C30' C31' 123.9(4) . . ?
O3' C30' C31' 112.8(3) . . ?
N3' C31' C40' 112.7(3) . . ?
N3' C31' C30' 112.7(3) . . ?
C40' C31' C30' 109.5(3) . . ?
N3' C31' H31' 107.2 . . ?
C40' C31' H31' 107.2 . . ?
C30' C31' H31' 107.2 . . ?
O5' C32' O6' 125.5(4) . . ?
O5' C32' N3' 123.5(4) . . ?
O6' C32' N3' 111.0(4) . . ?
O6' C33' C34' 109.5(4) . . ?
O6' C33' C36' 109.8(4) . . ?
C34' C33' C36' 113.1(6) . . ?
O6' C33' C35' 101.2(5) . . ?
C34' C33' C35' 111.1(5) . . ?
C36' C33' C35' 111.6(5) . . ?
C33' C36' H36D 109.5 . . ?
C33' C36' H36E 109.5 . . ?
H36D C36' H36E 109.5 . . ?
C33' C36' H36F 109.5 . . ?
H36D C36' H36F 109.5 . . ?
H36E C36' H36F 109.5 . . ?
C33' C35' H35D 109.5 . . ?
C33' C35' H35E 109.5 . . ?
H35D C35' H35E 109.5 . . ?
C33' C35' H35F 109.5 . . ?
H35D C35' H35F 109.5 . . ?
H35E C35' H35F 109.5 . . ?
C33' C34' H34D 109.5 . . ?
C33' C34' H34E 109.5 . . ?
H34D C34' H34E 109.5 . . ?
C33' C34' H34F 109.5 . . ?
H34D C34' H34F 109.5 . . ?
H34E C34' H34F 109.5 . . ?
C41' C40' C31' 116.3(3) . . ?
C41' C40' H40C 108.2 . . ?
C31' C40' H40C 108.2 . . ?
C41' C40' H40D 108.2 . . ?
C31' C40' H40D 108.2 . . ?
H40C C40' H40D 107.4 . . ?
C46' C41' C42' 117.6(4) . . ?
C46' C41' C40' 124.0(4) . . ?
C42' C41' C40' 118.4(4) . . ?
C41' C42' C43' 120.8(5) . . ?
C41' C42' H42' 119.6 . . ?
C43' C42' H42' 119.6 . . ?
C44' C43' C42' 121.1(6) . . ?
C44' C43' H43' 119.5 . . ?
C42' C43' H43' 119.5 . . ?
C43' C44' C45' 120.3(5) . . ?
C43' C44' H44' 119.9 . . ?
C45' C44' H44' 119.9 . . ?
C44' C45' C46' 119.1(5) . . ?
C44' C45' H45' 120.5 . . ?
C46' C45' H45' 120.5 . . ?
C41' C46' C45' 121.2(5) . . ?
C41' C46' H46' 119.4 . . ?
C45' C46' H46' 119.4 . . ?

loop_
_geom_bond_atom_site_label_1
_geom_bond_atom_site_label_2
_geom_bond_distance
_geom_bond_site_symmetry_2
_geom_bond_publ_flag
Ni N1 1.823(3) . ?
Ni O2 1.847(2) . ?
Ni O1 1.852(2) . ?
Ni N2 1.865(3) . ?
O1 C7 1.306(4) . ?
O2 C14 1.295(4) . ?
O3 C30 1.348(5) . ?
O3 C8 1.389(4) . ?
O4 C30 1.202(4) . ?
O5 C32 1.206(5) . ?
O6 C32 1.346(4) . ?
O6 C33 1.486(5) . ?
O7 H71 0.8225 . ?
O7 H72 0.8153 . ?
O8 H81 0.8164 . ?
O8 H82 0.8218 . ?
N1 C13 1.298(5) . ?
N1 C1 1.447(5) . ?
N2 C16 1.327(5) . ?
N2 C6 1.401(5) . ?
N3 C32 1.340(5) . ?
N3 C31 1.465(4) . ?
N3 H30 0.8600 . ?
C1 C2 1.390(5) . ?
C1 C6 1.391(6) . ?
C2 C3 1.378(6) . ?
C2 H2 0.9300 . ?
C3 C4 1.374(7) . ?
C3 H3 0.9300 . ?
C4 C5 1.390(7) . ?
C4 H4 0.9300 . ?
C5 C6 1.406(6) . ?
C5 H5 0.9300 . ?
C7 C12 1.416(5) . ?
C7 C8 1.424(5) . ?
C8 C9 1.367(5) . ?
C9 C10 1.402(5) . ?
C9 H9 0.9300 . ?
C10 C11 1.360(6) . ?
C10 H10 0.9300 . ?
C11 C12 1.418(5) . ?
C11 H11 0.9300 . ?
C12 C13 1.433(5) . ?
C13 H13 0.9300 . ?
C14 C15 1.375(6) . ?
C14 C21 1.486(6) . ?
C15 C16 1.405(5) . ?
C15 H15 0.9300 . ?
C16 C17 1.520(5) . ?
C17 H17A 0.9600 . ?
C17 H17B 0.9600 . ?
C17 H17C 0.9600 . ?
C21 C26 1.360(6) . ?
C21 C22 1.396(6) . ?
C22 C23 1.350(7) . ?
C22 H22 0.9300 . ?
C23 C24 1.376(7) . ?
C23 H23 0.9300 . ?
C24 C25 1.348(7) . ?
C24 H24 0.9300 . ?
C25 C26 1.385(6) . ?
C25 H25 0.9300 . ?
C26 H26 0.9300 . ?
C30 C31 1.518(5) . ?
C31 C40 1.521(5) . ?
C31 H31 0.9800 . ?
C33 C34 1.505(6) . ?
C33 C35 1.506(6) . ?
C33 C36 1.513(6) . ?
C34 H34A 0.9600 . ?
C34 H34B 0.9600 . ?
C34 H34C 0.9600 . ?
C35 H35A 0.9600 . ?
C35 H35B 0.9600 . ?
C35 H35C 0.9600 . ?
C36 H36A 0.9600 . ?
C36 H36B 0.9600 . ?
C36 H36C 0.9600 . ?
C40 C41 1.510(5) . ?
C40 H40A 0.9700 . ?
C40 H40B 0.9700 . ?
C41 C42 1.339(7) . ?
C41 C46 1.375(6) . ?
C42 C43 1.391(7) . ?
C42 H42 0.9300 . ?
C43 C44 1.339(8) . ?
C43 H43 0.9300 . ?
C44 C45 1.315(8) . ?
C44 H44 0.9300 . ?
C45 C46 1.408(7) . ?
C45 H45 0.9300 . ?
C46 H46 0.9300 . ?
Ni' O2' 1.836(2) . ?
Ni' O1' 1.842(3) . ?
Ni' N1' 1.849(3) . ?
Ni' N2' 1.868(3) . ?
O1' C7' 1.313(4) . ?
O2' C14' 1.299(4) . ?
O3' C30' 1.346(5) . ?
O3' C8' 1.422(4) . ?
O4' C30' 1.194(5) . ?
O5' C32' 1.204(6) . ?
O6' C32' 1.320(5) . ?
O6' C33' 1.465(5) . ?
O7' H71' 0.8172 . ?
O7' H72' 0.8214 . ?
O8' H81' 0.8236 . ?
O8' H82' 0.8252 . ?
N1' C13' 1.300(5) . ?
N1' C1' 1.428(5) . ?
N2' C16' 1.354(5) . ?
N2' C6' 1.422(5) . ?
N3' C32' 1.335(5) . ?
N3' C31' 1.449(4) . ?
N3' H30' 0.8600 . ?
C1' C6' 1.387(6) . ?
C1' C2' 1.400(5) . ?
C2' C3' 1.384(6) . ?
C2' H2' 0.9300 . ?
C3' C4' 1.354(7) . ?
C3' H3' 0.9300 . ?
C4' C5' 1.365(7) . ?
C4' H4' 0.9300 . ?
C5' C6' 1.396(6) . ?
C5' H5' 0.9300 . ?
C7' C8' 1.415(5) . ?
C7' C12' 1.415(5) . ?
C8' C9' 1.356(5) . ?
C9' C10' 1.401(5) . ?
C9' H9' 0.9300 . ?
C10' C11' 1.358(5) . ?
C10' H10' 0.9300 . ?
C11' C12' 1.401(5) . ?
C11' H11' 0.9300 . ?
C12' C13' 1.423(5) . ?
C13' H13' 0.9300 . ?
C14' C15' 1.371(5) . ?
C14' C21' 1.482(5) . ?
C15' C16' 1.379(5) . ?
C15' H15' 0.9300 . ?
C16' C17' 1.504(5) . ?
C17' H17D 0.9600 . ?
C17' H17E 0.9600 . ?
C17' H17F 0.9600 . ?
C21' C26' 1.382(6) . ?
C21' C22' 1.401(5) . ?
C22' C23' 1.387(7) . ?
C22' H22' 0.9300 . ?
C23' C24' 1.357(8) . ?
C23' H23' 0.9300 . ?
C24' C25' 1.365(7) . ?
C24' H24' 0.9300 . ?
C25' C26' 1.400(6) . ?
C25' H25' 0.9300 . ?
C26' H26' 0.9300 . ?
C30' C31' 1.516(5) . ?
C31' C40' 1.514(5) . ?
C31' H31' 0.9800 . ?
C33' C34' 1.505(7) . ?
C33' C36' 1.514(7) . ?
C33' C35' 1.518(8) . ?
C36' H36D 0.9600 . ?
C36' H36E 0.9600 . ?
C36' H36F 0.9600 . ?
C35' H35D 0.9600 . ?
C35' H35E 0.9600 . ?
C35' H35F 0.9600 . ?
C34' H34D 0.9600 . ?
C34' H34E 0.9600 . ?
C34' H34F 0.9600 . ?
C40' C41' 1.507(5) . ?
C40' H40C 0.9700 . ?
C40' H40D 0.9700 . ?
C41' C46' 1.360(6) . ?
C41' C42' 1.362(6) . ?
C42' C43' 1.408(7) . ?
C42' H42' 0.9300 . ?
C43' C44' 1.308(8) . ?
C43' H43' 0.9300 . ?
C44' C45' 1.364(8) . ?
C44' H44' 0.9300 . ?
C45' C46' 1.414(6) . ?
C45' H45' 0.9300 . ?
C46' H46' 0.9300 . ?
